data_7157894
loop_
_publ_author_name
'Zhao, Ling'
'Li, Guanlin'
'He, Rui'
'Liu, Penglin'
'Wang, Feijun'
'Huo, Xiaohong'
'Zhao, Min'
'Zhang, Wanbin'

_publ_section_title
;
 Stereodivergent Pd/Cu catalysis: asymmetric alkylation of racemic
 symmetrical 1,3-diphenyl allyl acetates.
;
_journal_issue 9
_journal_name_full 'Organic &amp; biomolecular chemistry'
_journal_page_first 1955
_journal_page_last 1959
_journal_paper_doi 10.1039/d0ob02499f
_journal_volume 19
_journal_year 2021
_chemical_absolute_configuration ad
_chemical_formula_moiety 'C28 H26 Cl N O2'
_chemical_formula_sum 'C28 H26 Cl N O2'
_chemical_formula_weight 443.95
_space_group_crystal_system monoclinic
_space_group_IT_number 4
_space_group_name_Hall 'P 2yb'
_space_group_name_H-M_alt 'P 1 21 1'
_atom_sites_solution_hydrogens geom
_audit_creation_method SHELXL-2018/3
_audit_update_record
;
2020-12-13 deposited with the CCDC.	2021-02-01 downloaded from the CCDC.
;
_cell_angle_alpha 90
_cell_angle_beta 100.743(5)
_cell_angle_gamma 90
_cell_formula_units_Z 2
_cell_length_a 8.6212(9)
_cell_length_b 11.7654(12)
_cell_length_c 12.0329(12)
_cell_measurement_reflns_used 5366
_cell_measurement_temperature 297(2)
_cell_measurement_theta_max 68.04
_cell_measurement_theta_min 3.74
_cell_volume 1199.1(2)
_computing_structure_refinement 'SHELXL-2018/3 (Sheldrick, 2018)'
_computing_structure_solution 'SHELXT 2014/5 (Sheldrick, 2014)'
_diffrn_ambient_temperature 297(2)
_diffrn_measured_fraction_theta_full 0.986
_diffrn_measured_fraction_theta_max 0.983
_diffrn_measurement_device_type 'Bruker D8 VENTURE'
_diffrn_measurement_method '\f and \w scans'
_diffrn_radiation_type CuK\a
_diffrn_radiation_wavelength 1.54178
_diffrn_reflns_av_R_equivalents 0.0379
_diffrn_reflns_av_unetI/netI 0.0666
_diffrn_reflns_Laue_measured_fraction_full 0.986
_diffrn_reflns_Laue_measured_fraction_max 0.983
_diffrn_reflns_limit_h_max 10
_diffrn_reflns_limit_h_min -10
_diffrn_reflns_limit_k_max 14
_diffrn_reflns_limit_k_min -14
_diffrn_reflns_limit_l_max 14
_diffrn_reflns_limit_l_min -10
_diffrn_reflns_number 9023
_diffrn_reflns_point_group_measured_fraction_full 0.940
_diffrn_reflns_point_group_measured_fraction_max 0.935
_diffrn_reflns_theta_full 67.679
_diffrn_reflns_theta_max 68.395
_diffrn_reflns_theta_min 3.739
_exptl_absorpt_coefficient_mu 1.594
_exptl_crystal_colour colourless
_exptl_crystal_density_diffrn 1.230
_exptl_crystal_description block
_exptl_crystal_F_000 468
_exptl_crystal_size_max 0.220
_exptl_crystal_size_mid 0.200
_exptl_crystal_size_min 0.180
_exptl_transmission_factor_max 0.7531
_exptl_transmission_factor_min 0.6263
_refine_diff_density_max 0.278
_refine_diff_density_min -0.219
_refine_diff_density_rms 0.037
_refine_ls_abs_structure_details
;
 Flack x determined using 1233 quotients [(I+)-(I-)]/[(I+)+(I-)]
 (Parsons, Flack and Wagner, Acta Cryst. B69 (2013) 249-259).
;
_refine_ls_abs_structure_Flack 0.060(9)
_refine_ls_extinction_method none
_refine_ls_goodness_of_fit_ref 1.059
_refine_ls_hydrogen_treatment constr
_refine_ls_matrix_type full
_refine_ls_number_parameters 290
_refine_ls_number_reflns 4141
_refine_ls_number_restraints 2
_refine_ls_restrained_S_all 1.071
_refine_ls_R_factor_all 0.0861
_refine_ls_R_factor_gt 0.0511
_refine_ls_shift/su_max 0.004
_refine_ls_shift/su_mean 0.000
_refine_ls_structure_factor_coef Fsqd
_refine_ls_weighting_details 'w=1/[\s^2^(Fo^2^)+(0.0943P)^2^+0.0905P] where P=(Fo^2^+2Fc^2^)/3'
_refine_ls_weighting_scheme calc
_refine_ls_wR_factor_gt 0.1545
_refine_ls_wR_factor_ref 0.1678
_reflns_Friedel_coverage 0.807
_reflns_Friedel_fraction_full 0.889
_reflns_Friedel_fraction_max 0.882
_reflns_number_gt 3250
_reflns_number_total 4141
_reflns_threshold_expression 'I > 2\s(I)'
_cod_data_source_file d0ob02499f2.cif
_cod_data_source_block a_a
_cod_depositor_comments
;
The following automatic conversions were performed:

data item '_chemical_absolute_configuration' value 'AD' was changed
to 'ad' in accordance with the
/home/data/users/saulius/crontab/automatic-downloads/rss-feeds/RSC/lib/dictionaries/cif_core.dic
dictionary named 'cif_core.dic' version 2.4.2 last updated on
2011-04-26.

Automatic conversion script
Id: cif_fix_values 7556 2019-12-06 15:28:31Z antanas 

 Adding full bibliography for 7157894--7157895.cif.
;
_cod_original_sg_symbol_H-M 'P 21'
_cod_database_code 7157894
_shelx_shelxl_version_number 2018/3
_shelx_space_group_comment
;
The symmetry employed for this shelxl refinement is uniquely defined
by the following loop, which should always be used as a source of
symmetry information in preference to the above space-group names.
They are only intended as comments.
;
_shelx_estimated_absorpt_t_min 0.721
_shelx_estimated_absorpt_t_max 0.762

loop_
_space_group_symop_operation_xyz
'x, y, z'
'-x, y+1/2, -z'

loop_
_atom_site_label
_atom_site_type_symbol
_atom_site_fract_x
_atom_site_fract_y
_atom_site_fract_z
_atom_site_U_iso_or_equiv
_atom_site_adp_type
_atom_site_occupancy
_atom_site_site_symmetry_order
_atom_site_calc_flag
_atom_site_refinement_flags_posn
_atom_site_refinement_flags_adp
_atom_site_refinement_flags_occupancy
_atom_site_disorder_assembly
_atom_site_disorder_group
Cl1 Cl 0.9260(2) 0.75458(15) 1.03927(14) 0.1202(6) Uani 1 1 d . . . . .
C1 C 0.4435(6) 0.5406(4) 0.1427(4) 0.0761(12) Uani 1 1 d . . . . .
N1 N 0.7473(4) 0.4527(3) 0.5581(3) 0.0646(8) Uani 1 1 d . . . . .
O1 O 0.8227(5) 0.2700(3) 0.3347(4) 0.1068(12) Uani 1 1 d . . . . .
O2 O 0.9068(6) 0.4422(3) 0.3975(4) 0.1103(14) Uani 1 1 d . . . . .
C2 C 0.5176(7) 0.6448(4) 0.1629(4) 0.0845(13) Uani 1 1 d . . . . .
H2 H 0.581457 0.658571 0.232828 0.101 Uiso 1 1 calc R U . . .
C5 C 0.3320(10) 0.6095(9) -0.0448(6) 0.129(3) Uani 1 1 d . . . . .
H5 H 0.267989 0.597597 -0.115071 0.154 Uiso 1 1 calc R U . . .
C4 C 0.4060(11) 0.7107(9) -0.0223(8) 0.132(3) Uani 1 1 d . . . . .
H4 H 0.393701 0.767544 -0.076892 0.159 Uiso 1 1 calc R U . . .
C3 C 0.4989(9) 0.7288(6) 0.0813(6) 0.1077(19) Uani 1 1 d . . . . .
H3 H 0.549894 0.798174 0.096973 0.129 Uiso 1 1 calc R U . . .
C6 C 0.3504(7) 0.5222(6) 0.0361(5) 0.1044(18) Uani 1 1 d . . . . .
H6 H 0.300932 0.452538 0.018815 0.125 Uiso 1 1 calc R U . . .
C7 C 0.4603(6) 0.4498(4) 0.2268(4) 0.0742(11) Uani 1 1 d . . . . .
H7 H 0.428501 0.377659 0.200185 0.089 Uiso 1 1 calc R U . . .
C8 C 0.5157(5) 0.4586(3) 0.3363(4) 0.0687(10) Uani 1 1 d . . . . .
H8 H 0.542699 0.530524 0.365624 0.082 Uiso 1 1 calc R U . . .
C9 C 0.5379(5) 0.3590(3) 0.4171(4) 0.0691(10) Uani 1 1 d . . . . .
H9 H 0.520732 0.290166 0.370591 0.083 Uiso 1 1 calc R U . . .
C10 C 0.4175(5) 0.3564(3) 0.4940(4) 0.0673(10) Uani 1 1 d . . . . .
C11 C 0.3911(5) 0.4501(4) 0.5590(4) 0.0780(12) Uani 1 1 d . . . . .
H11 H 0.448602 0.516494 0.555507 0.094 Uiso 1 1 calc R U . . .
C12 C 0.2796(7) 0.4455(6) 0.6289(5) 0.0984(16) Uani 1 1 d . . . . .
H12 H 0.261240 0.508053 0.671917 0.118 Uiso 1 1 calc R U . . .
C13 C 0.1954(7) 0.3437(7) 0.6329(6) 0.109(2) Uani 1 1 d . . . . .
H13 H 0.121599 0.338371 0.679966 0.131 Uiso 1 1 calc R U . . .
C14 C 0.2206(7) 0.2533(6) 0.5689(6) 0.1028(18) Uani 1 1 d . . . . .
H14 H 0.163201 0.186846 0.571877 0.123 Uiso 1 1 calc R U . . .
C15 C 0.3286(5) 0.2591(4) 0.5008(4) 0.0811(13) Uani 1 1 d . . . . .
H15 H 0.343773 0.196121 0.457254 0.097 Uiso 1 1 calc R U . . .
C16 C 0.7120(5) 0.3532(3) 0.4839(4) 0.0668(10) Uani 1 1 d . . . . .
C17 C 0.7420(5) 0.2484(4) 0.5616(4) 0.0762(11) Uani 1 1 d . . . . .
H17A H 0.657041 0.193606 0.542935 0.091 Uiso 1 1 calc R U . . .
H17B H 0.840896 0.211905 0.555313 0.091 Uiso 1 1 calc R U . . .
C18 C 0.7484(7) 0.2953(4) 0.6777(5) 0.0837(13) Uani 1 1 d . . . . .
H18A H 0.837495 0.264800 0.730471 0.100 Uiso 1 1 calc R U . . .
H18B H 0.651926 0.279040 0.705228 0.100 Uiso 1 1 calc R U . . .
C19 C 0.7671(5) 0.4214(3) 0.6604(4) 0.0663(10) Uani 1 1 d . . . . .
C20 C 0.8046(5) 0.5026(3) 0.7545(4) 0.0684(10) Uani 1 1 d . . . . .
C21 C 0.7501(7) 0.4880(5) 0.8541(5) 0.0907(14) Uani 1 1 d . . . . .
H21 H 0.689451 0.424358 0.862794 0.109 Uiso 1 1 calc R U . . .
C22 C 0.7837(8) 0.5660(5) 0.9419(5) 0.1012(17) Uani 1 1 d . . . . .
H22 H 0.743235 0.556759 1.007797 0.121 Uiso 1 1 calc R U . . .
C23 C 0.8779(6) 0.6570(4) 0.9290(4) 0.0835(13) Uani 1 1 d . . . . .
C24 C 0.9355(7) 0.6736(4) 0.8320(5) 0.0871(14) Uani 1 1 d . . . . .
H24 H 0.999751 0.735783 0.825327 0.105 Uiso 1 1 calc R U . . .
C25 C 0.8978(6) 0.5973(4) 0.7441(4) 0.0795(12) Uani 1 1 d . . . . .
H25 H 0.934793 0.609269 0.677193 0.095 Uiso 1 1 calc R U . . .
C26 C 0.8189(6) 0.3503(4) 0.3967(5) 0.0826(12) Uani 1 1 d . . . . .
C27 C 1.0314(10) 0.4450(7) 0.3255(7) 0.132(3) Uani 1 1 d D . . . .
H27A H 1.124182 0.485140 0.364212 0.158 Uiso 1 1 calc R U . . .
H27B H 1.061917 0.368428 0.308941 0.158 Uiso 1 1 calc R U . . .
C28 C 0.9679(17) 0.4992(9) 0.2301(9) 0.194(6) Uani 1 1 d D . . . .
H28A H 0.891768 0.450702 0.184614 0.291 Uiso 1 1 calc R U . . .
H28B H 1.049513 0.518238 0.188850 0.291 Uiso 1 1 calc R U . . .
H28C H 0.916948 0.567390 0.248324 0.291 Uiso 1 1 calc R U . . .

loop_
_atom_site_aniso_label
_atom_site_aniso_U_11
_atom_site_aniso_U_22
_atom_site_aniso_U_33
_atom_site_aniso_U_23
_atom_site_aniso_U_13
_atom_site_aniso_U_12
Cl1 0.1499(13) 0.1084(9) 0.0943(10) -0.0237(8) 0.0021(9) -0.0024(9)
C1 0.076(3) 0.094(3) 0.059(2) -0.005(2) 0.014(2) 0.014(2)
N1 0.0670(17) 0.0627(15) 0.067(2) 0.0013(14) 0.0184(16) 0.0003(14)
O1 0.119(3) 0.101(2) 0.113(3) -0.021(2) 0.052(2) 0.011(2)
O2 0.135(3) 0.084(2) 0.135(3) 0.003(2) 0.084(3) 0.002(2)
C2 0.094(3) 0.091(3) 0.075(3) 0.006(2) 0.033(3) 0.014(2)
C5 0.120(5) 0.197(8) 0.065(4) 0.015(4) 0.006(4) 0.042(6)
C4 0.136(6) 0.170(7) 0.104(6) 0.051(5) 0.053(5) 0.055(6)
C3 0.123(5) 0.107(4) 0.106(5) 0.028(3) 0.054(4) 0.022(3)
C6 0.104(4) 0.134(5) 0.069(3) -0.008(3) -0.001(3) 0.010(3)
C7 0.083(3) 0.073(2) 0.066(3) -0.0095(19) 0.012(2) 0.003(2)
C8 0.075(2) 0.0649(19) 0.067(3) -0.0053(17) 0.016(2) 0.0015(17)
C9 0.080(2) 0.0596(18) 0.068(2) -0.0036(17) 0.013(2) 0.0045(18)
C10 0.0612(19) 0.0658(19) 0.072(3) 0.0051(19) 0.0062(19) 0.0043(17)
C11 0.075(2) 0.075(2) 0.086(3) 0.003(2) 0.017(2) 0.003(2)
C12 0.086(3) 0.118(4) 0.096(4) 0.007(3) 0.032(3) 0.024(3)
C13 0.072(3) 0.147(5) 0.114(5) 0.039(4) 0.031(3) 0.004(4)
C14 0.075(3) 0.102(4) 0.131(5) 0.033(4) 0.015(3) -0.001(3)
C15 0.067(2) 0.077(2) 0.095(3) 0.020(2) 0.004(2) -0.004(2)
C16 0.068(2) 0.0612(18) 0.074(3) -0.0010(18) 0.021(2) 0.0034(17)
C17 0.079(2) 0.061(2) 0.088(3) 0.004(2) 0.016(2) 0.0088(19)
C18 0.093(3) 0.071(2) 0.087(3) 0.011(2) 0.019(3) -0.001(2)
C19 0.059(2) 0.072(2) 0.070(3) 0.0080(18) 0.0174(19) 0.0003(16)
C20 0.067(2) 0.072(2) 0.067(3) 0.0065(18) 0.016(2) -0.0014(17)
C21 0.110(4) 0.093(3) 0.077(3) 0.002(2) 0.036(3) -0.024(3)
C22 0.125(5) 0.110(4) 0.073(3) -0.003(3) 0.033(3) -0.017(3)
C23 0.087(3) 0.086(3) 0.075(3) 0.000(2) 0.007(3) 0.005(2)
C24 0.093(3) 0.082(3) 0.084(3) 0.003(2) 0.011(3) -0.018(2)
C25 0.080(3) 0.091(3) 0.067(3) 0.005(2) 0.014(2) -0.016(2)
C26 0.087(3) 0.082(3) 0.084(3) -0.003(2) 0.028(3) 0.016(2)
C27 0.128(5) 0.130(5) 0.149(6) 0.012(5) 0.056(5) 0.041(5)
C28 0.267(14) 0.160(8) 0.182(9) 0.070(7) 0.111(9) 0.105(9)

loop_
_atom_type_symbol
_atom_type_description
_atom_type_scat_dispersion_real
_atom_type_scat_dispersion_imag
_atom_type_scat_source
C C 0.0181 0.0091 'International Tables Vol C Tables 4.2.6.8 and 6.1.1.4'
H H 0.0000 0.0000 'International Tables Vol C Tables 4.2.6.8 and 6.1.1.4'
N N 0.0311 0.0180 'International Tables Vol C Tables 4.2.6.8 and 6.1.1.4'
O O 0.0492 0.0322 'International Tables Vol C Tables 4.2.6.8 and 6.1.1.4'
Cl Cl 0.3639 0.7018 'International Tables Vol C Tables 4.2.6.8 and 6.1.1.4'

loop_
_geom_angle_atom_site_label_1
_geom_angle_atom_site_label_2
_geom_angle_atom_site_label_3
_geom_angle
_geom_angle_site_symmetry_1
_geom_angle_site_symmetry_3
_geom_angle_publ_flag
C2 C1 C6 117.8(5) . . ?
C2 C1 C7 122.9(4) . . ?
C6 C1 C7 119.3(5) . . ?
C19 N1 C16 109.5(3) . . ?
C26 O2 C27 119.1(5) . . ?
C3 C2 C1 121.4(5) . . ?
C3 C2 H2 119.3 . . ?
C1 C2 H2 119.3 . . ?
C4 C5 C6 121.1(7) . . ?
C4 C5 H5 119.5 . . ?
C6 C5 H5 119.5 . . ?
C5 C4 C3 119.6(7) . . ?
C5 C4 H4 120.2 . . ?
C3 C4 H4 120.2 . . ?
C4 C3 C2 120.5(7) . . ?
C4 C3 H3 119.7 . . ?
C2 C3 H3 119.7 . . ?
C1 C6 C5 119.7(7) . . ?
C1 C6 H6 120.2 . . ?
C5 C6 H6 120.2 . . ?
C8 C7 C1 127.3(4) . . ?
C8 C7 H7 116.4 . . ?
C1 C7 H7 116.4 . . ?
C7 C8 C9 124.1(4) . . ?
C7 C8 H8 117.9 . . ?
C9 C8 H8 117.9 . . ?
C8 C9 C10 112.9(3) . . ?
C8 C9 C16 111.0(4) . . ?
C10 C9 C16 112.7(4) . . ?
C8 C9 H9 106.6 . . ?
C10 C9 H9 106.6 . . ?
C16 C9 H9 106.6 . . ?
C15 C10 C11 118.0(5) . . ?
C15 C10 C9 120.1(4) . . ?
C11 C10 C9 121.9(4) . . ?
C12 C11 C10 120.7(5) . . ?
C12 C11 H11 119.6 . . ?
C10 C11 H11 119.6 . . ?
C11 C12 C13 118.2(6) . . ?
C11 C12 H12 120.9 . . ?
C13 C12 H12 120.9 . . ?
C14 C13 C12 120.8(6) . . ?
C14 C13 H13 119.6 . . ?
C12 C13 H13 119.6 . . ?
C13 C14 C15 120.5(6) . . ?
C13 C14 H14 119.8 . . ?
C15 C14 H14 119.8 . . ?
C14 C15 C10 121.7(5) . . ?
C14 C15 H15 119.1 . . ?
C10 C15 H15 119.1 . . ?
N1 C16 C26 110.7(3) . . ?
N1 C16 C17 106.1(3) . . ?
C26 C16 C17 110.3(3) . . ?
N1 C16 C9 110.3(3) . . ?
C26 C16 C9 107.0(4) . . ?
C17 C16 C9 112.5(3) . . ?
C18 C17 C16 104.1(3) . . ?
C18 C17 H17A 110.9 . . ?
C16 C17 H17A 110.9 . . ?
C18 C17 H17B 110.9 . . ?
C16 C17 H17B 110.9 . . ?
H17A C17 H17B 109.0 . . ?
C17 C18 C19 102.8(4) . . ?
C17 C18 H18A 111.2 . . ?
C19 C18 H18A 111.2 . . ?
C17 C18 H18B 111.2 . . ?
C19 C18 H18B 111.2 . . ?
H18A C18 H18B 109.1 . . ?
N1 C19 C20 122.0(4) . . ?
N1 C19 C18 114.9(4) . . ?
C20 C19 C18 123.1(4) . . ?
C21 C20 C25 118.3(4) . . ?
C21 C20 C19 121.8(4) . . ?
C25 C20 C19 119.9(4) . . ?
C20 C21 C22 121.5(5) . . ?
C20 C21 H21 119.2 . . ?
C22 C21 H21 119.2 . . ?
C23 C22 C21 118.3(6) . . ?
C23 C22 H22 120.8 . . ?
C21 C22 H22 120.8 . . ?
C24 C23 C22 121.8(5) . . ?
C24 C23 Cl1 118.9(4) . . ?
C22 C23 Cl1 119.3(5) . . ?
C23 C24 C25 119.4(5) . . ?
C23 C24 H24 120.3 . . ?
C25 C24 H24 120.3 . . ?
C24 C25 C20 120.6(5) . . ?
C24 C25 H25 119.7 . . ?
C20 C25 H25 119.7 . . ?
O1 C26 O2 124.3(5) . . ?
O1 C26 C16 122.3(5) . . ?
O2 C26 C16 113.4(4) . . ?
C28 C27 O2 106.5(7) . . ?
C28 C27 H27A 110.4 . . ?
O2 C27 H27A 110.4 . . ?
C28 C27 H27B 110.4 . . ?
O2 C27 H27B 110.4 . . ?
H27A C27 H27B 108.6 . . ?
C27 C28 H28A 109.5 . . ?
C27 C28 H28B 109.5 . . ?
H28A C28 H28B 109.5 . . ?
C27 C28 H28C 109.5 . . ?
H28A C28 H28C 109.5 . . ?
H28B C28 H28C 109.5 . . ?

loop_
_geom_bond_atom_site_label_1
_geom_bond_atom_site_label_2
_geom_bond_distance
_geom_bond_site_symmetry_2
_geom_bond_publ_flag
Cl1 C23 1.745(5) . ?
C1 C2 1.383(8) . ?
C1 C6 1.397(7) . ?
C1 C7 1.460(7) . ?
N1 C19 1.266(5) . ?
N1 C16 1.469(5) . ?
O1 C26 1.208(6) . ?
O2 C26 1.319(7) . ?
O2 C27 1.501(9) . ?
C2 C3 1.381(7) . ?
C2 H2 0.9300 . ?
C5 C4 1.354(13) . ?
C5 C6 1.403(10) . ?
C5 H5 0.9300 . ?
C4 C3 1.366(12) . ?
C4 H4 0.9300 . ?
C3 H3 0.9300 . ?
C6 H6 0.9300 . ?
C7 C8 1.319(6) . ?
C7 H7 0.9300 . ?
C8 C9 1.512(6) . ?
C8 H8 0.9300 . ?
C9 C10 1.514(7) . ?
C9 C16 1.567(6) . ?
C9 H9 0.9800 . ?
C10 C15 1.389(6) . ?
C10 C11 1.395(7) . ?
C11 C12 1.392(8) . ?
C11 H11 0.9300 . ?
C12 C13 1.406(10) . ?
C12 H12 0.9300 . ?
C13 C14 1.353(10) . ?
C13 H13 0.9300 . ?
C14 C15 1.352(8) . ?
C14 H14 0.9300 . ?
C15 H15 0.9300 . ?
C16 C26 1.521(7) . ?
C16 C17 1.540(6) . ?
C17 C18 1.493(7) . ?
C17 H17A 0.9700 . ?
C17 H17B 0.9700 . ?
C18 C19 1.510(6) . ?
C18 H18A 0.9700 . ?
C18 H18B 0.9700 . ?
C19 C20 1.471(6) . ?
C20 C21 1.377(7) . ?
C20 C25 1.393(6) . ?
C21 C22 1.389(8) . ?
C21 H21 0.9300 . ?
C22 C23 1.370(9) . ?
C22 H22 0.9300 . ?
C23 C24 1.365(8) . ?
C24 C25 1.380(7) . ?
C24 H24 0.9300 . ?
C25 H25 0.9300 . ?
C27 C28 1.338(10) . ?
C27 H27A 0.9700 . ?
C27 H27B 0.9700 . ?
C28 H28A 0.9600 . ?
C28 H28B 0.9600 . ?
C28 H28C 0.9600 . ?

loop_
_geom_torsion_atom_site_label_1
_geom_torsion_atom_site_label_2
_geom_torsion_atom_site_label_3
_geom_torsion_atom_site_label_4
_geom_torsion
_geom_torsion_site_symmetry_1
_geom_torsion_site_symmetry_2
_geom_torsion_site_symmetry_3
_geom_torsion_site_symmetry_4
_geom_torsion_publ_flag
C6 C1 C2 C3 1.0(8) . . . . ?
C7 C1 C2 C3 -180.0(5) . . . . ?
C6 C5 C4 C3 -0.7(13) . . . . ?
C5 C4 C3 C2 -0.1(11) . . . . ?
C1 C2 C3 C4 -0.1(9) . . . . ?
C2 C1 C6 C5 -1.6(9) . . . . ?
C7 C1 C6 C5 179.2(6) . . . . ?
C4 C5 C6 C1 1.5(11) . . . . ?
C2 C1 C7 C8 15.5(8) . . . . ?
C6 C1 C7 C8 -165.5(5) . . . . ?
C1 C7 C8 C9 -176.5(4) . . . . ?
C7 C8 C9 C10 -107.5(5) . . . . ?
C7 C8 C9 C16 124.9(5) . . . . ?
C8 C9 C10 C15 126.7(4) . . . . ?
C16 C9 C10 C15 -106.5(4) . . . . ?
C8 C9 C10 C11 -52.8(5) . . . . ?
C16 C9 C10 C11 74.0(4) . . . . ?
C15 C10 C11 C12 0.4(6) . . . . ?
C9 C10 C11 C12 180.0(4) . . . . ?
C10 C11 C12 C13 0.4(7) . . . . ?
C11 C12 C13 C14 -1.0(9) . . . . ?
C12 C13 C14 C15 0.7(9) . . . . ?
C13 C14 C15 C10 0.3(8) . . . . ?
C11 C10 C15 C14 -0.8(6) . . . . ?
C9 C10 C15 C14 179.6(4) . . . . ?
C19 N1 C16 C26 -129.2(4) . . . . ?
C19 N1 C16 C17 -9.6(4) . . . . ?
C19 N1 C16 C9 112.5(4) . . . . ?
C8 C9 C16 N1 65.4(5) . . . . ?
C10 C9 C16 N1 -62.4(4) . . . . ?
C8 C9 C16 C26 -55.1(4) . . . . ?
C10 C9 C16 C26 177.1(4) . . . . ?
C8 C9 C16 C17 -176.3(3) . . . . ?
C10 C9 C16 C17 55.9(4) . . . . ?
N1 C16 C17 C18 15.5(4) . . . . ?
C26 C16 C17 C18 135.4(4) . . . . ?
C9 C16 C17 C18 -105.2(4) . . . . ?
C16 C17 C18 C19 -15.0(5) . . . . ?
C16 N1 C19 C20 179.8(4) . . . . ?
C16 N1 C19 C18 -0.5(5) . . . . ?
C17 C18 C19 N1 10.6(6) . . . . ?
C17 C18 C19 C20 -169.8(4) . . . . ?
N1 C19 C20 C21 146.0(5) . . . . ?
C18 C19 C20 C21 -33.6(7) . . . . ?
N1 C19 C20 C25 -34.1(6) . . . . ?
C18 C19 C20 C25 146.3(5) . . . . ?
C25 C20 C21 C22 1.2(8) . . . . ?
C19 C20 C21 C22 -178.9(5) . . . . ?
C20 C21 C22 C23 -2.3(9) . . . . ?
C21 C22 C23 C24 1.5(9) . . . . ?
C21 C22 C23 Cl1 -178.4(5) . . . . ?
C22 C23 C24 C25 0.3(8) . . . . ?
Cl1 C23 C24 C25 -179.7(4) . . . . ?
C23 C24 C25 C20 -1.5(8) . . . . ?
C21 C20 C25 C24 0.7(7) . . . . ?
C19 C20 C25 C24 -179.2(4) . . . . ?
C27 O2 C26 O1 -6.1(9) . . . . ?
C27 O2 C26 C16 172.8(5) . . . . ?
N1 C16 C26 O1 171.9(5) . . . . ?
C17 C16 C26 O1 54.8(6) . . . . ?
C9 C16 C26 O1 -67.9(6) . . . . ?
N1 C16 C26 O2 -7.0(6) . . . . ?
C17 C16 C26 O2 -124.1(5) . . . . ?
C9 C16 C26 O2 113.2(4) . . . . ?
C26 O2 C27 C28 97.1(9) . . . . ?
